data_4326563
loop_
_publ_author_name
'Jun Nakazawa'
'Hiroyuki Ogiwara'
'Yusuke Kashiwazaki'
'Akiyoshi Ishii'
'Naoki Imamura'
'Yuya Samejima'
'Shiro Hikichi'

_publ_contact_author_address
;
  Departmet of Material & Life Chemistry, Faculty of Engineering,
 Kanagawa University
  3-27-1 Rokkakubashi, Kanagawa-ku, Yokohama-city, 222-8686, JAPAN
;
_publ_contact_author_email jnaka@kanagawa-u.ac.jp
_publ_contact_author_fax +81-45-413-9770
_publ_contact_author_name 'Jun Nakazawa'
_publ_contact_author_phone +81-45-481-5661(ext.3889)
_publ_section_title
;
 Dioxygen Activation and Substrate Oxygenation by a
 p-Nitrothiophenolatonickel Complex: Unique Effects of an Acetonitrile
 Solvent and the p-Nitro Group of the Ligand
;
_journal_name_full 'Inorganic Chemistry'
_journal_page_first 9933
_journal_page_last 9935
_journal_paper_doi 10.1021/ic201555f
_journal_volume 50
_journal_year 2011
_chemical_compound_source 'synthesis as described'
_chemical_formula_moiety 'C25 H32 B N9 Ni O2 S, C2 H3 N'
_chemical_formula_sum 'C27 H35 B N10 Ni O2 S'
_chemical_formula_weight 633.23
_chemical_name_common '[Ni(TpMe,Me)(SPh-NO2)(MeCN)2]MeCN'
_chemical_name_systematic
;
 [{Hydrotris(3,5-dimethylpyrazoryl)borato}{4-methoxythiophenolato}
(diacetonitrile)nickel(II)] acetonitrile
;
_space_group_IT_number 2
_symmetry_cell_setting triclinic
_symmetry_Int_Tables_number 2
_symmetry_space_group_name_Hall '-P 1'
_symmetry_space_group_name_H-M 'P -1'
_atom_sites_solution_hydrogens geom
_atom_sites_solution_primary direct
_atom_sites_solution_secondary difmap
_audit_creation_date 2010-03-6
_audit_creation_method SHELXL-97
_cell_angle_alpha 90.167(20)
_cell_angle_beta 98.872(23)
_cell_angle_gamma 107.454(25)
_cell_formula_units_Z 2
_cell_length_a 10.687(10)
_cell_length_b 12.383(7)
_cell_length_c 12.968(3)
_cell_measurement_reflns_used 236
_cell_measurement_temperature 113
_cell_measurement_theta_max 30.0348
_cell_measurement_theta_min 1.5909
_cell_measurement_wavelength 0.71073
_cell_volume 1615.3(18)
_computing_cell_refinement 'CrystalClear (Rigaku Inc., 2007)'
_computing_data_collection 'CrystalClear (Rigaku Inc., 2007)'
_computing_data_reduction 'CrystalClear (Rigaku Inc., 2007), SORTAV (Blessing, 1995)'
_computing_molecular_graphics 'Ortep-3 for Windows (Farrugia, 1997)'
_computing_publication_material 'WinGX publication routines (Farrugia, 1999)'
_computing_structure_refinement 'SHELXL-97 (Sheldrick, 2008)'
_computing_structure_solution 'SIR92 (Giacovazzo et al, 1993)'
_diffrn_ambient_temperature 113
_diffrn_detector_area_resol_mean 28.5714
_diffrn_measured_fraction_theta_full 0.874
_diffrn_measured_fraction_theta_max 0.739
_diffrn_measurement_details
;
scan:
    Number of images: 360
               Slice: -115.0000 - 65.0000
         Image width: 0.5000
            Exp time: 30.0000
       Rotation axis: Omega
               Omega: 0.0000
                 Chi: 45.0000
                 Phi: 0.0000
                 XTD: 54.7963
              2theta: -25.1763
scan:
    Number of images: 360
               Slice: -115.0000 - 65.0000
         Image width: 0.5000
            Exp time: 30.0000
       Rotation axis: Omega
               Omega: 0.0000
                 Chi: 45.0000
                 Phi: 90.0000
                 XTD: 54.7963
              2theta: -25.1763
scan:
    Number of images: 360
               Slice: -115.0000 - 65.0000
         Image width: 0.5000
            Exp time: 30.0000
       Rotation axis: Omega
               Omega: 0.0000
                 Chi: 45.0000
                 Phi: 180.0000
                 XTD: 54.7963
              2theta: -25.1763

;
_diffrn_measurement_device
;
Saturn70 (2x2 bin mode)
;
_diffrn_measurement_device_details
;
AFC10: Fixed Chi 2 circle
;
_diffrn_measurement_method \w
_diffrn_orient_matrix_type d*Trek
_diffrn_orient_matrix_UB_11 0.0138
_diffrn_orient_matrix_UB_12 0.0979
_diffrn_orient_matrix_UB_13 0.0105
_diffrn_orient_matrix_UB_21 -0.0668
_diffrn_orient_matrix_UB_22 0.0311
_diffrn_orient_matrix_UB_23 0.0419
_diffrn_orient_matrix_UB_31 0.0378
_diffrn_orient_matrix_UB_32 0.0003
_diffrn_orient_matrix_UB_33 0.0684
_diffrn_radiation_detector CCD
_diffrn_radiation_monochromator 'Graphite Monochromator'
_diffrn_radiation_probe x-ray
_diffrn_radiation_source 'Rotating Anode'
_diffrn_radiation_type MoK\a
_diffrn_radiation_wavelength 0.710747
_diffrn_reflns_av_R_equivalents 0.0230
_diffrn_reflns_av_sigmaI/netI 0.2072
_diffrn_reflns_limit_h_max 14
_diffrn_reflns_limit_h_min -15
_diffrn_reflns_limit_k_max 16
_diffrn_reflns_limit_k_min -17
_diffrn_reflns_limit_l_max 17
_diffrn_reflns_limit_l_min 0
_diffrn_reflns_number 7048
_diffrn_reflns_reduction_process 'Lp corrections applied'
_diffrn_reflns_theta_full 25.00
_diffrn_reflns_theta_max 30.12
_diffrn_reflns_theta_min 1.59
_diffrn_source_current 60.0000
_diffrn_source_power 3.0000
_diffrn_source_voltage 50.0000
_exptl_absorpt_coefficient_mu 0.706
_exptl_absorpt_correction_T_max 0.9349
_exptl_absorpt_correction_T_min 0.8951
_exptl_absorpt_correction_type numerical
_exptl_absorpt_process_details
;numerical (Based on real shape of the crystal) absorption
correction was parformed on CrystalClear (Rigaku Inc., 2007)
with FS_ABSCOR method.
;
_exptl_crystal_colour red
_exptl_crystal_density_diffrn 1.302
_exptl_crystal_description block
_exptl_crystal_F_000 664
_exptl_crystal_size_max 0.1500
_exptl_crystal_size_mid 0.1500
_exptl_crystal_size_min 0.1000
_refine_diff_density_max 0.593
_refine_diff_density_min -0.413
_refine_diff_density_rms 0.127
_refine_ls_extinction_method none
_refine_ls_goodness_of_fit_ref 1.064
_refine_ls_hydrogen_treatment mixed
_refine_ls_matrix_type full
_refine_ls_number_parameters 392
_refine_ls_number_reflns 7048
_refine_ls_number_restraints 0
_refine_ls_restrained_S_all 1.064
_refine_ls_R_factor_all 0.0601
_refine_ls_R_factor_gt 0.0397
_refine_ls_shift/su_max 0.023
_refine_ls_shift/su_mean 0.000
_refine_ls_structure_factor_coef Fsqd
_refine_ls_weighting_details 'calc w=1/[\s^2^(Fo^2^)+(0.0414P)^2^+0.1000P] where P=(Fo^2^+2Fc^2^)/3'
_refine_ls_weighting_scheme calc
_refine_ls_wR_factor_gt 0.1120
_refine_ls_wR_factor_ref 0.1108
_reflns_number_gt 4240
_reflns_number_total 7048
_reflns_threshold_expression >2\s(I)
_cod_data_source_file ic201555f_si_001_1.cif
_cod_data_source_block 1a_prime_[Ni(TpMe,Me)(SPh-NO2)(MeCN)2]MeCN
_cod_original_cell_volume 1615.4(18)
_cod_database_code 4326563

loop_
_symmetry_equiv_pos_as_xyz
'x, y, z'
'-x, -y, -z'

loop_
_atom_site_label
_atom_site_type_symbol
_atom_site_fract_x
_atom_site_fract_y
_atom_site_fract_z
_atom_site_U_iso_or_equiv
_atom_site_adp_type
_atom_site_occupancy
_atom_site_symmetry_multiplicity
_atom_site_calc_flag
_atom_site_refinement_flags
Ni1 Ni 0.44408(3) 0.14412(2) 0.23643(2) 0.02014(11) Uani 1 1 d .
S1 S 0.22297(6) 0.16503(5) 0.18255(5) 0.02529(16) Uani 1 1 d .
N2 N 0.65397(19) 0.35588(16) 0.20430(16) 0.0219(5) Uani 1 1 d .
O1 O 0.3052(2) 0.72145(16) 0.19231(17) 0.0459(6) Uani 1 1 d .
O2 O 0.11056(18) 0.65968(16) 0.09737(17) 0.0411(5) Uani 1 1 d .
N5 N 0.63309(19) 0.11878(16) 0.28312(14) 0.0188(4) Uani 1 1 d .
N10 N 0.0567(4) 0.1870(3) 0.6743(4) 0.0867(12) Uani 1 1 d .
N4 N 0.61243(18) 0.32940(15) 0.38878(15) 0.0194(4) Uani 1 1 d .
N3 N 0.49163(18) 0.24676(16) 0.37411(15) 0.0192(4) Uani 1 1 d .
N7 N 0.2092(2) 0.64321(18) 0.15023(17) 0.0301(5) Uani 1 1 d .
N6 N 0.73726(18) 0.21554(16) 0.31057(15) 0.0210(4) Uani 1 1 d .
N9 N 0.3949(2) 0.02595(17) 0.10340(16) 0.0248(5) Uani 1 1 d .
N1 N 0.53978(19) 0.27902(16) 0.15118(15) 0.0210(4) Uani 1 1 d .
C9 C 0.6228(2) 0.3968(2) 0.47478(19) 0.0229(5) Uani 1 1 d .
N8 N 0.3559(2) 0.00275(18) 0.31763(16) 0.0242(5) Uani 1 1 d .
C12 C 0.6835(3) 0.0317(2) 0.29267(19) 0.0261(6) Uani 1 1 d .
C19 C 0.2127(2) 0.5273(2) 0.16132(19) 0.0243(5) Uani 1 1 d .
C16 C 0.2242(2) 0.3052(2) 0.17661(18) 0.0228(5) Uani 1 1 d .
C13 C 0.8204(2) 0.0723(2) 0.3262(2) 0.0281(6) Uani 1 1 d .
H12 H 0.8787 0.0294 0.3386 0.034 Uiso 1 1 calc R
C3 C 0.6120(3) 0.4240(2) 0.0507(2) 0.0287(6) Uani 1 1 d .
H5 H 0.6176 0.4701 -0.0059 0.034 Uiso 1 1 calc R
C21 C 0.3320(2) 0.3983(2) 0.22061(18) 0.0226(5) Uani 1 1 d .
H26 H 0.4088 0.3856 0.2553 0.027 Uiso 1 1 calc R
C8 C 0.5081(2) 0.3559(2) 0.51629(19) 0.0254(6) Uani 1 1 d .
H19 H 0.4875 0.3850 0.5754 0.030 Uiso 1 1 calc R
C1 C 0.3988(3) 0.2625(2) -0.0247(2) 0.0352(7) Uani 1 1 d .
H3 H 0.3931 0.1840 -0.0323 0.053 Uiso 1 1 calc R
H4 H 0.4105 0.2973 -0.0901 0.053 Uiso 1 1 calc R
H2 H 0.3185 0.2688 -0.0043 0.053 Uiso 1 1 calc R
C2 C 0.5148(2) 0.3211(2) 0.05726(18) 0.0231(5) Uani 1 1 d .
C24 C 0.3439(2) -0.0437(2) 0.03979(19) 0.0211(5) Uani 1 1 d .
C17 C 0.1105(2) 0.3293(2) 0.1242(2) 0.0275(6) Uani 1 1 d .
H23 H 0.0379 0.2695 0.0938 0.033 Uiso 1 1 calc R
C4 C 0.6978(2) 0.4440(2) 0.1436(2) 0.0258(6) Uani 1 1 d .
C10 C 0.7448(3) 0.4948(2) 0.5117(2) 0.0334(6) Uani 1 1 d .
H21 H 0.8188 0.4669 0.5340 0.050 Uiso 1 1 calc R
H20 H 0.7298 0.5357 0.5691 0.050 Uiso 1 1 calc R
H22 H 0.7639 0.5443 0.4555 0.050 Uiso 1 1 calc R
C7 C 0.4286(2) 0.2621(2) 0.45235(18) 0.0221(5) Uani 1 1 d .
C20 C 0.3265(3) 0.5077(2) 0.21358(18) 0.0258(6) Uani 1 1 d .
H25 H 0.3987 0.5681 0.2437 0.031 Uiso 1 1 calc R
C18 C 0.1034(2) 0.4382(2) 0.1166(2) 0.0279(6) Uani 1 1 d .
H24 H 0.0270 0.4519 0.0823 0.033 Uiso 1 1 calc R
C11 C 0.5996(3) -0.0892(2) 0.2690(2) 0.0311(6) Uani 1 1 d .
H10 H 0.5580 -0.1174 0.3281 0.047 Uiso 1 1 calc R
H11 H 0.6545 -0.1342 0.2543 0.047 Uiso 1 1 calc R
H9 H 0.5325 -0.0935 0.2093 0.047 Uiso 1 1 calc R
C5 C 0.8182(3) 0.5435(2) 0.1800(2) 0.0392(7) Uani 1 1 d .
H8 H 0.7983 0.5894 0.2311 0.059 Uiso 1 1 calc R
H6 H 0.8427 0.5878 0.1215 0.059 Uiso 1 1 calc R
H7 H 0.8905 0.5169 0.2105 0.059 Uiso 1 1 calc R
C6 C 0.2936(2) 0.1853(2) 0.46507(19) 0.0271(6) Uani 1 1 d .
H16 H 0.2392 0.1643 0.3976 0.041 Uiso 1 1 calc R
H18 H 0.2526 0.2242 0.5072 0.041 Uiso 1 1 calc R
H17 H 0.3029 0.1184 0.4985 0.041 Uiso 1 1 calc R
C14 C 0.8521(2) 0.1888(2) 0.3372(2) 0.0264(6) Uani 1 1 d .
C15 C 0.9834(2) 0.2747(2) 0.3729(2) 0.0358(7) Uani 1 1 d .
H15 H 0.9937 0.3382 0.3291 0.054 Uiso 1 1 calc R
H13 H 1.0530 0.2415 0.3687 0.054 Uiso 1 1 calc R
H14 H 0.9883 0.2999 0.4439 0.054 Uiso 1 1 calc R
B1 B 0.7126(3) 0.3321(2) 0.3142(2) 0.0194(6) Uani 1 1 d .
C26 C 0.0400(4) 0.1585(3) 0.7556(4) 0.0606(12) Uani 1 1 d .
C27 C 0.0170(4) 0.1230(3) 0.8599(4) 0.0697(12) Uani 1 1 d .
H35 H -0.0447 0.1569 0.8826 0.105 Uiso 1 1 calc R
H34 H 0.0995 0.1468 0.9076 0.105 Uiso 1 1 calc R
H33 H -0.0191 0.0420 0.8583 0.105 Uiso 1 1 calc R
C22 C 0.3176(2) -0.0743(2) 0.3650(2) 0.0254(6) Uani 1 1 d .
C23 C 0.2727(3) -0.1710(2) 0.4277(2) 0.0447(8) Uani 1 1 d .
H27 H 0.2899 -0.2356 0.3988 0.067 Uiso 1 1 calc R
H28 H 0.1790 -0.1876 0.4277 0.067 Uiso 1 1 calc R
H29 H 0.3194 -0.1537 0.4981 0.067 Uiso 1 1 calc R
C25 C 0.2776(3) -0.1324(2) -0.0416(2) 0.0289(6) Uani 1 1 d .
H30 H 0.2231 -0.1969 -0.0116 0.043 Uiso 1 1 calc R
H31 H 0.3429 -0.1541 -0.0727 0.043 Uiso 1 1 calc R
H32 H 0.2229 -0.1047 -0.0941 0.043 Uiso 1 1 calc R
H1 H 0.814(2) 0.4022(19) 0.3478(18) 0.021(6) Uiso 1 1 d .

loop_
_atom_site_aniso_label
_atom_site_aniso_U_11
_atom_site_aniso_U_22
_atom_site_aniso_U_33
_atom_site_aniso_U_23
_atom_site_aniso_U_13
_atom_site_aniso_U_12
Ni1 0.02341(17) 0.0163(2) 0.02000(19) -0.00036(14) 0.00167(12) 0.00592(14)
S1 0.0237(3) 0.0191(4) 0.0303(4) -0.0004(3) -0.0026(3) 0.0059(3)
N2 0.0231(10) 0.0144(11) 0.0265(12) 0.0020(9) 0.0046(9) 0.0029(9)
O1 0.0501(13) 0.0215(11) 0.0577(14) -0.0043(10) -0.0098(11) 0.0074(10)
O2 0.0311(11) 0.0303(11) 0.0641(14) 0.0128(10) 0.0023(10) 0.0152(9)
N5 0.0253(10) 0.0149(11) 0.0176(10) 0.0003(8) 0.0051(8) 0.0074(8)
N10 0.090(3) 0.067(3) 0.109(3) -0.016(2) 0.030(3) 0.025(2)
N4 0.0208(10) 0.0139(11) 0.0224(11) -0.0014(8) 0.0000(8) 0.0051(8)
N3 0.0192(9) 0.0188(11) 0.0192(10) 0.0013(8) 0.0021(8) 0.0056(8)
N7 0.0332(12) 0.0253(13) 0.0325(13) 0.0041(10) 0.0058(10) 0.0098(10)
N6 0.0192(10) 0.0211(12) 0.0211(11) -0.0016(9) 0.0009(8) 0.0050(9)
N9 0.0284(11) 0.0237(12) 0.0230(11) -0.0007(10) 0.0035(9) 0.0093(9)
N1 0.0247(10) 0.0180(11) 0.0191(11) -0.0011(9) 0.0010(8) 0.0060(9)
C9 0.0296(13) 0.0172(13) 0.0194(12) -0.0040(10) -0.0048(10) 0.0076(11)
N8 0.0248(11) 0.0217(12) 0.0249(12) -0.0024(10) 0.0015(9) 0.0062(9)
C12 0.0333(14) 0.0241(14) 0.0236(13) 0.0007(11) 0.0022(11) 0.0142(11)
C19 0.0320(14) 0.0165(13) 0.0263(14) 0.0062(11) 0.0087(11) 0.0083(11)
C16 0.0251(12) 0.0257(14) 0.0174(12) -0.0015(11) 0.0034(10) 0.0075(11)
C13 0.0295(13) 0.0270(15) 0.0335(15) -0.0018(12) 0.0043(11) 0.0176(12)
C3 0.0381(15) 0.0285(15) 0.0250(14) 0.0102(12) 0.0129(11) 0.0144(12)
C21 0.0228(12) 0.0220(14) 0.0212(13) -0.0017(10) -0.0012(9) 0.0064(10)
C8 0.0313(13) 0.0277(15) 0.0202(13) -0.0023(11) 0.0033(10) 0.0140(11)
C1 0.0452(17) 0.0363(17) 0.0208(14) -0.0011(12) -0.0036(12) 0.0119(14)
C2 0.0320(13) 0.0211(14) 0.0180(13) 0.0010(11) 0.0044(10) 0.0104(11)
C24 0.0234(12) 0.0186(13) 0.0238(13) 0.0077(11) 0.0084(10) 0.0080(10)
C17 0.0204(12) 0.0257(15) 0.0320(15) 0.0009(12) -0.0012(10) 0.0031(11)
C4 0.0259(13) 0.0244(14) 0.0277(14) 0.0034(11) 0.0045(10) 0.0085(11)
C10 0.0346(15) 0.0278(16) 0.0328(16) -0.0132(12) 0.0014(12) 0.0040(12)
C7 0.0256(12) 0.0215(14) 0.0215(13) 0.0021(10) 0.0037(10) 0.0107(11)
C20 0.0326(14) 0.0252(15) 0.0192(13) 0.0015(11) 0.0022(10) 0.0092(11)
C18 0.0245(13) 0.0245(15) 0.0351(15) 0.0084(12) 0.0041(11) 0.0085(11)
C11 0.0398(15) 0.0186(14) 0.0366(16) -0.0006(11) 0.0008(12) 0.0143(12)
C5 0.0380(16) 0.0306(17) 0.0435(18) 0.0119(14) 0.0088(13) 0.0010(13)
C6 0.0259(13) 0.0327(15) 0.0237(14) 0.0003(11) 0.0052(10) 0.0098(11)
C14 0.0239(13) 0.0311(15) 0.0261(14) -0.0014(11) 0.0040(10) 0.0112(11)
C15 0.0214(13) 0.0391(17) 0.0459(18) 0.0015(14) 0.0017(12) 0.0096(12)
B1 0.0237(14) 0.0182(15) 0.0183(14) 0.0029(11) 0.0053(11) 0.0083(12)
C26 0.044(2) 0.032(2) 0.103(4) -0.023(2) 0.007(2) 0.0112(16)
C27 0.048(2) 0.041(2) 0.109(4) -0.015(2) 0.000(2) 0.0028(18)
C22 0.0303(13) 0.0200(14) 0.0276(14) 0.0016(12) 0.0055(11) 0.0099(11)
C23 0.059(2) 0.0384(19) 0.0445(19) 0.0192(15) 0.0196(16) 0.0207(16)
C25 0.0311(14) 0.0260(15) 0.0241(14) -0.0053(11) 0.0017(11) 0.0021(11)

loop_
_atom_type_symbol
_atom_type_description
_atom_type_scat_dispersion_real
_atom_type_scat_dispersion_imag
_atom_type_scat_source
C C 0.0033 0.0016 'International Tables Vol C Tables 4.2.6.8 and 6.1.1.4'
H H 0.0000 0.0000 'International Tables Vol C Tables 4.2.6.8 and 6.1.1.4'
N N 0.0061 0.0033 'International Tables Vol C Tables 4.2.6.8 and 6.1.1.4'
O O 0.0106 0.0060 'International Tables Vol C Tables 4.2.6.8 and 6.1.1.4'
S S 0.1246 0.1234 'International Tables Vol C Tables 4.2.6.8 and 6.1.1.4'
Ni Ni 0.3393 1.1124 'International Tables Vol C Tables 4.2.6.8 and 6.1.1.4'
B B 0.0013 0.0007 'International Tables Vol C Tables 4.2.6.8 and 6.1.1.4'

loop_
_geom_angle_atom_site_label_1
_geom_angle_atom_site_label_2
_geom_angle_atom_site_label_3
_geom_angle
N3 Ni1 N8 90.20(8)
N3 Ni1 N1 92.29(8)
N8 Ni1 N1 176.06(7)
N3 Ni1 N5 85.09(7)
N8 Ni1 N5 89.76(8)
N1 Ni1 N5 87.42(9)
N3 Ni1 N9 174.90(7)
N8 Ni1 N9 85.15(8)
N1 Ni1 N9 92.24(8)
N5 Ni1 N9 92.79(8)
N3 Ni1 S1 96.18(6)
N8 Ni1 S1 88.34(7)
N1 Ni1 S1 94.42(7)
N5 Ni1 S1 177.72(5)
N9 Ni1 S1 85.80(6)
C16 S1 Ni1 113.27(9)
C4 N2 N1 109.75(19)
C4 N2 B1 130.3(2)
N1 N2 B1 119.94(19)
C12 N5 N6 106.8(2)
C12 N5 Ni1 137.82(17)
N6 N5 Ni1 115.34(14)
C9 N4 N3 109.50(19)
C9 N4 B1 130.6(2)
N3 N4 B1 119.89(19)
C7 N3 N4 106.88(19)
C7 N3 Ni1 136.47(16)
N4 N3 Ni1 116.30(14)
O1 N7 O2 122.4(2)
O1 N7 C19 119.0(2)
O2 N7 C19 118.6(2)
C14 N6 N5 109.92(19)
C14 N6 B1 129.6(2)
N5 N6 B1 120.38(18)
C24 N9 Ni1 165.79(19)
C2 N1 N2 106.33(19)
C2 N1 Ni1 137.24(17)
N2 N1 Ni1 116.05(14)
N4 C9 C8 107.7(2)
N4 C9 C10 122.1(2)
C8 C9 C10 130.2(2)
C22 N8 Ni1 174.67(19)
N5 C12 C13 109.7(2)
N5 C12 C11 122.8(2)
C13 C12 C11 127.6(2)
C20 C19 C18 121.1(2)
C20 C19 N7 119.4(2)
C18 C19 N7 119.5(2)
C21 C16 C17 116.9(2)
C21 C16 S1 124.41(18)
C17 C16 S1 118.72(19)
C14 C13 C12 106.3(2)
C14 C13 H12 126.8
C12 C13 H12 126.8
C4 C3 C2 106.9(2)
C4 C3 H5 126.6
C2 C3 H5 126.6
C20 C21 C16 121.6(2)
C20 C21 H26 119.2
C16 C21 H26 119.2
C9 C8 C7 106.5(2)
C9 C8 H19 126.8
C7 C8 H19 126.8
C2 C1 H3 109.5
C2 C1 H4 109.5
H3 C1 H4 109.5
C2 C1 H2 109.5
H3 C1 H2 109.5
H4 C1 H2 109.5
N1 C2 C3 109.5(2)
N1 C2 C1 123.2(2)
C3 C2 C1 127.3(2)
N9 C24 C25 179.4(2)
C18 C17 C16 122.2(2)
C18 C17 H23 118.9
C16 C17 H23 118.9
N2 C4 C3 107.6(2)
N2 C4 C5 122.9(2)
C3 C4 C5 129.6(3)
C9 C10 H21 109.5
C9 C10 H20 109.5
H21 C10 H20 109.5
C9 C10 H22 109.5
H21 C10 H22 109.5
H20 C10 H22 109.5
N3 C7 C8 109.5(2)
N3 C7 C6 122.8(2)
C8 C7 C6 127.8(2)
C21 C20 C19 119.5(2)
C21 C20 H25 120.2
C19 C20 H25 120.2
C17 C18 C19 118.7(2)
C17 C18 H24 120.7
C19 C18 H24 120.7
C12 C11 H10 109.5
C12 C11 H11 109.5
H10 C11 H11 109.5
C12 C11 H9 109.5
H10 C11 H9 109.5
H11 C11 H9 109.5
C4 C5 H8 109.5
C4 C5 H6 109.5
H8 C5 H6 109.5
C4 C5 H7 109.5
H8 C5 H7 109.5
H6 C5 H7 109.5
C7 C6 H16 109.5
C7 C6 H18 109.5
H16 C6 H18 109.5
C7 C6 H17 109.5
H16 C6 H17 109.5
H18 C6 H17 109.5
N6 C14 C13 107.2(2)
N6 C14 C15 123.4(2)
C13 C14 C15 129.3(2)
C14 C15 H15 109.5
C14 C15 H13 109.5
H15 C15 H13 109.5
C14 C15 H14 109.5
H15 C15 H14 109.5
H13 C15 H14 109.5
N2 B1 N4 109.06(19)
N2 B1 N6 109.02(18)
N4 B1 N6 109.2(2)
N2 B1 H1 112.5(11)
N4 B1 H1 108.2(11)
N6 B1 H1 108.9(11)
N10 C26 C27 179.0(4)
C26 C27 H35 109.5
C26 C27 H34 109.5
H35 C27 H34 109.5
C26 C27 H33 109.5
H35 C27 H33 109.5
H34 C27 H33 109.5
N8 C22 C23 178.2(3)
C22 C23 H27 109.5
C22 C23 H28 109.5
H27 C23 H28 109.5
C22 C23 H29 109.5
H27 C23 H29 109.5
H28 C23 H29 109.5
C24 C25 H30 109.5
C24 C25 H31 109.5
H30 C25 H31 109.5
C24 C25 H32 109.5
H30 C25 H32 109.5
H31 C25 H32 109.5

loop_
_geom_bond_atom_site_label_1
_geom_bond_atom_site_label_2
_geom_bond_distance
Ni1 N3 2.093(2)
Ni1 N8 2.095(2)
Ni1 N1 2.096(2)
Ni1 N5 2.133(3)
Ni1 N9 2.154(2)
Ni1 S1 2.449(2)
S1 C16 1.734(3)
N2 C4 1.357(3)
N2 N1 1.382(3)
N2 B1 1.532(3)
O1 N7 1.231(3)
O2 N7 1.237(3)
N5 C12 1.341(3)
N5 N6 1.370(3)
N10 C26 1.137(5)
N4 C9 1.361(3)
N4 N3 1.371(3)
N4 B1 1.543(3)
N3 C7 1.344(3)
N7 C19 1.453(3)
N6 C14 1.359(3)
N6 B1 1.545(3)
N9 C24 1.138(3)
N1 C2 1.347(3)
C9 C8 1.372(4)
C9 C10 1.502(3)
N8 C22 1.141(3)
C12 C13 1.394(4)
C12 C11 1.499(4)
C19 C20 1.387(3)
C19 C18 1.390(4)
C16 C21 1.406(3)
C16 C17 1.411(3)
C13 C14 1.382(3)
C13 H12 0.9300
C3 C4 1.369(3)
C3 C2 1.394(4)
C3 H5 0.9300
C21 C20 1.377(3)
C21 H26 0.9300
C8 C7 1.395(3)
C8 H19 0.9300
C1 C2 1.498(3)
C1 H3 0.9600
C1 H4 0.9600
C1 H2 0.9600
C24 C25 1.455(3)
C17 C18 1.377(3)
C17 H23 0.9300
C4 C5 1.501(4)
C10 H21 0.9600
C10 H20 0.9600
C10 H22 0.9600
C7 C6 1.504(3)
C20 H25 0.9300
C18 H24 0.9300
C11 H10 0.9600
C11 H11 0.9600
C11 H9 0.9600
C5 H8 0.9600
C5 H6 0.9600
C5 H7 0.9600
C6 H16 0.9600
C6 H18 0.9600
C6 H17 0.9600
C14 C15 1.489(4)
C15 H15 0.9600
C15 H13 0.9600
C15 H14 0.9600
B1 H1 1.19(2)
C26 C27 1.457(6)
C27 H35 0.9600
C27 H34 0.9600
C27 H33 0.9600
C22 C23 1.451(4)
C23 H27 0.9600
C23 H28 0.9600
C23 H29 0.9600
C25 H30 0.9600
C25 H31 0.9600
C25 H32 0.9600

loop_
_geom_torsion_atom_site_label_1
_geom_torsion_atom_site_label_2
_geom_torsion_atom_site_label_3
_geom_torsion_atom_site_label_4
_geom_torsion
N3 Ni1 S1 C16 53.89(11)
N8 Ni1 S1 C16 143.91(11)
N1 Ni1 S1 C16 -38.90(10)
N9 Ni1 S1 C16 -130.83(11)
N3 Ni1 N5 C12 131.7(2)
N8 Ni1 N5 C12 41.4(2)
N1 Ni1 N5 C12 -135.8(2)
N9 Ni1 N5 C12 -43.7(2)
N3 Ni1 N5 N6 -49.70(15)
N8 Ni1 N5 N6 -139.92(15)
N1 Ni1 N5 N6 42.82(15)
N9 Ni1 N5 N6 134.94(15)
C9 N4 N3 C7 -1.1(2)
B1 N4 N3 C7 177.23(19)
C9 N4 N3 Ni1 173.17(14)
B1 N4 N3 Ni1 -8.5(2)
N8 Ni1 N3 C7 -46.3(2)
N1 Ni1 N3 C7 136.8(2)
N5 Ni1 N3 C7 -136.0(2)
S1 Ni1 N3 C7 42.1(2)
N8 Ni1 N3 N4 141.67(15)
N1 Ni1 N3 N4 -35.28(15)
N5 Ni1 N3 N4 51.93(15)
S1 Ni1 N3 N4 -129.98(15)
C12 N5 N6 C14 0.0(3)
Ni1 N5 N6 C14 -179.10(15)
C12 N5 N6 B1 -176.59(19)
Ni1 N5 N6 B1 4.4(2)
N8 Ni1 N9 C24 47.3(8)
N1 Ni1 N9 C24 -135.6(8)
N5 Ni1 N9 C24 136.9(8)
S1 Ni1 N9 C24 -41.4(8)
C4 N2 N1 C2 0.2(2)
B1 N2 N1 C2 -178.50(19)
C4 N2 N1 Ni1 -173.97(14)
B1 N2 N1 Ni1 7.3(2)
N3 Ni1 N1 C2 -135.8(2)
N5 Ni1 N1 C2 139.2(2)
N9 Ni1 N1 C2 46.5(2)
S1 Ni1 N1 C2 -39.5(2)
N3 Ni1 N1 N2 35.92(15)
N5 Ni1 N1 N2 -49.05(15)
N9 Ni1 N1 N2 -141.74(15)
S1 Ni1 N1 N2 132.30(14)
N3 N4 C9 C8 0.8(3)
B1 N4 C9 C8 -177.4(2)
N3 N4 C9 C10 179.5(2)
B1 N4 C9 C10 1.4(4)
N6 N5 C12 C13 -0.1(3)
Ni1 N5 C12 C13 178.65(17)
N6 N5 C12 C11 -179.8(2)
Ni1 N5 C12 C11 -1.1(4)
O1 N7 C19 C20 -3.8(4)
O2 N7 C19 C20 175.1(2)
O1 N7 C19 C18 178.2(2)
O2 N7 C19 C18 -2.9(4)
Ni1 S1 C16 C21 -14.3(2)
Ni1 S1 C16 C17 165.53(17)
N5 C12 C13 C14 0.2(3)
C11 C12 C13 C14 179.9(3)
C17 C16 C21 C20 0.4(4)
S1 C16 C21 C20 -179.71(19)
N4 C9 C8 C7 -0.1(3)
C10 C9 C8 C7 -178.7(2)
N2 N1 C2 C3 -0.1(2)
Ni1 N1 C2 C3 172.19(17)
N2 N1 C2 C1 179.8(2)
Ni1 N1 C2 C1 -8.0(4)
C4 C3 C2 N1 -0.1(3)
C4 C3 C2 C1 -179.9(2)
C21 C16 C17 C18 -0.5(4)
S1 C16 C17 C18 179.6(2)
N1 N2 C4 C3 -0.2(3)
B1 N2 C4 C3 178.3(2)
N1 N2 C4 C5 178.4(2)
B1 N2 C4 C5 -3.1(4)
C2 C3 C4 N2 0.2(3)
C2 C3 C4 C5 -178.3(3)
N4 N3 C7 C8 1.0(3)
Ni1 N3 C7 C8 -171.53(16)
N4 N3 C7 C6 -178.2(2)
Ni1 N3 C7 C6 9.3(4)
C9 C8 C7 N3 -0.6(3)
C9 C8 C7 C6 178.6(2)
C16 C21 C20 C19 -0.5(4)
C18 C19 C20 C21 0.5(4)
N7 C19 C20 C21 -177.4(2)
C16 C17 C18 C19 0.6(4)
C20 C19 C18 C17 -0.6(4)
N7 C19 C18 C17 177.4(2)
N5 N6 C14 C13 0.1(3)
B1 N6 C14 C13 176.3(2)
N5 N6 C14 C15 -178.8(2)
B1 N6 C14 C15 -2.6(4)
C12 C13 C14 N6 -0.2(3)
C12 C13 C14 C15 178.6(3)
C4 N2 B1 N4 117.8(3)
N1 N2 B1 N4 -63.8(3)
C4 N2 B1 N6 -123.1(3)
N1 N2 B1 N6 55.3(3)
C9 N4 B1 N2 -117.4(3)
N3 N4 B1 N2 64.7(3)
C9 N4 B1 N6 123.6(2)
N3 N4 B1 N6 -54.3(3)
C14 N6 B1 N2 121.6(3)
N5 N6 B1 N2 -62.6(3)
C14 N6 B1 N4 -119.4(3)
N5 N6 B1 N4 56.4(3)
